data_4335120
loop_
_publ_author_name
'Elena Guerrero'
'Susana Miranda'
'Sebastian L\"uttenberg'
'Nils Fr\"ohlich'
'Jan-Moritz Koenen'
'Fabian Mohr'
'Elena Cerrada'
'Mariano Laguna'
'Ar\'anzazu Mend\'ia'

_publ_contact_author
;
  Dra. A. Mend\'ia
  Departamento de Qu\'imica Inorg\'anica. Area de Qu\'imica Inorg\'anica  
  Facultad de Ciencias
  Universidad de Burgos
  09001 Burgos, Spain
;
_publ_contact_author_email amendia@ubu.es
_publ_section_title
;
 trans-Thionate Derivatives of Pt(II) and Pd(II) with Water-Soluble
 Phosphane PTA and DAPTA Ligands: Antiproliferative Activity against Human
 Ovarian Cancer Cell Lines
;
_journal_name_full 'Inorganic Chemistry'
_journal_page_first 6635
_journal_page_last 6647
_journal_paper_doi 10.1021/ic4006746
_journal_volume 52
_journal_year 2013
_chemical_formula_sum 'C11 H16 Cl4 N5 O P Pd S'
_chemical_formula_weight 545.52
_chemical_name_systematic
; 
 ? 
;
_space_group_IT_number 15
_symmetry_cell_setting monoclinic
_symmetry_space_group_name_Hall '-C 2yc'
_symmetry_space_group_name_H-M 'C 1 2/c 1'
_atom_sites_solution_hydrogens geom
_atom_sites_solution_primary direct
_atom_sites_solution_secondary difmap
_audit_creation_method SHELXL-97
_cell_angle_alpha 90.00
_cell_angle_beta 110.475(5)
_cell_angle_gamma 90.00
_cell_formula_units_Z 8
_cell_length_a 20.372(7)
_cell_length_b 8.508(3)
_cell_length_c 23.688(8)
_cell_measurement_reflns_used 3567
_cell_measurement_temperature 293(2)
_cell_measurement_theta_max 23.22
_cell_measurement_theta_min 2.28
_cell_volume 3846(2)
_computing_cell_refinement 'BRUKER SMART'
_computing_data_collection 'BRUKER SMART'
_computing_data_reduction 'BRUKER SHELXTL'
_computing_molecular_graphics 'BRUKER SHELXTL'
_computing_publication_material 'WinGX v1.10.01'
_computing_structure_refinement 'SHELXL-97 (Sheldrick, 1997)'
_computing_structure_solution 'SHELXS-97 (Sheldrick, 1990)'
_diffrn_ambient_temperature 293(2)
_diffrn_measured_fraction_theta_full 0.925
_diffrn_measured_fraction_theta_max 0.925
_diffrn_measurement_device_type 'CCD area detector'
_diffrn_measurement_method 'phi and omega scans'
_diffrn_radiation_monochromator graphite
_diffrn_radiation_source 'fine-focus sealed tube'
_diffrn_radiation_type MoK\a
_diffrn_radiation_wavelength 0.71073
_diffrn_reflns_av_R_equivalents 0.1185
_diffrn_reflns_av_sigmaI/netI 0.0876
_diffrn_reflns_limit_h_max 25
_diffrn_reflns_limit_h_min -25
_diffrn_reflns_limit_k_max 10
_diffrn_reflns_limit_k_min -10
_diffrn_reflns_limit_l_max 29
_diffrn_reflns_limit_l_min -29
_diffrn_reflns_number 18120
_diffrn_reflns_theta_full 27.88
_diffrn_reflns_theta_max 27.88
_diffrn_reflns_theta_min 2.13
_exptl_absorpt_coefficient_mu 1.722
_exptl_absorpt_correction_T_max 0.9506
_exptl_absorpt_correction_T_min 0.7475
_exptl_absorpt_correction_type 'multi-scan correction'
_exptl_absorpt_process_details 'SADABS (SHELDRICK, 2001)'
_exptl_crystal_colour yellow
_exptl_crystal_density_diffrn 1.884
_exptl_crystal_description prism
_exptl_crystal_F_000 2160
_exptl_crystal_size_max 0.50
_exptl_crystal_size_mid 0.10
_exptl_crystal_size_min 0.05
_refine_diff_density_max 1.031
_refine_diff_density_min -1.689
_refine_diff_density_rms 0.204
_refine_ls_extinction_method none
_refine_ls_goodness_of_fit_ref 1.041
_refine_ls_hydrogen_treatment constr
_refine_ls_matrix_type full
_refine_ls_number_parameters 218
_refine_ls_number_reflns 4246
_refine_ls_number_restraints 0
_refine_ls_restrained_S_all 1.041
_refine_ls_R_factor_all 0.1035
_refine_ls_R_factor_gt 0.0750
_refine_ls_shift/su_max 0.000
_refine_ls_shift/su_mean 0.000
_refine_ls_structure_factor_coef Fsqd
_refine_ls_weighting_details 'calc w=1/[\s^2^(Fo^2^)+(0.0637P)^2^+51.1952P] where P=(Fo^2^+2Fc^2^)/3'
_refine_ls_weighting_scheme calc
_refine_ls_wR_factor_gt 0.1526
_refine_ls_wR_factor_ref 0.1748
_reflns_number_gt 3257
_reflns_number_total 4246
_reflns_threshold_expression >2sigma(I)
_cod_data_source_file ic4006746_si_003_7.cif
_cod_data_source_block compound31
_cod_database_code 4335120

loop_
_symmetry_equiv_pos_as_xyz
'x, y, z'
'-x, y, -z+1/2'
'x+1/2, y+1/2, z'
'-x+1/2, y+1/2, -z+1/2'
'-x, -y, -z'
'x, -y, z-1/2'
'-x+1/2, -y+1/2, -z'
'x+1/2, -y+1/2, z-1/2'

loop_
_atom_site_label
_atom_site_type_symbol
_atom_site_fract_x
_atom_site_fract_y
_atom_site_fract_z
_atom_site_U_iso_or_equiv
_atom_site_adp_type
_atom_site_occupancy
_atom_site_symmetry_multiplicity
_atom_site_calc_flag
_atom_site_refinement_flags
Pd1 Pd 0.42192(3) 0.02592(7) 0.21535(3) 0.03022(19) Uani 1 1 d .
Cl1 Cl 0.37405(10) 0.2437(3) 0.24745(10) 0.0447(5) Uani 1 1 d .
O1 O 0.6200(4) -0.4723(9) 0.1130(3) 0.0608(18) Uani 1 1 d .
H1 H 0.6594 -0.5094 0.1283 0.091 Uiso 1 1 calc R
P1 P 0.41358(10) 0.1672(2) 0.13419(9) 0.0334(5) Uani 1 1 d .
S1 S 0.44550(10) -0.1990(2) 0.17172(10) 0.0376(5) Uani 1 1 d .
N1 N 0.4458(3) 0.4405(8) 0.0877(3) 0.0418(16) Uani 1 1 d .
N2 N 0.3255(3) 0.3373(8) 0.0397(3) 0.0386(15) Uani 1 1 d .
N3 N 0.4236(4) 0.2013(9) 0.0221(3) 0.0468(17) Uani 1 1 d .
N4 N 0.5463(3) -0.3215(8) 0.1427(3) 0.0340(14) Uani 1 1 d .
N5 N 0.5821(3) -0.1128(8) 0.2105(3) 0.0393(15) Uani 1 1 d .
C1 C 0.5330(4) -0.2054(8) 0.1771(3) 0.0312(16) Uani 1 1 d .
C2 C 0.6479(4) -0.1358(10) 0.2080(4) 0.044(2) Uani 1 1 d .
H2 H 0.6827 -0.0653 0.2291 0.053 Uiso 1 1 calc R
C3 C 0.6662(5) -0.2498(12) 0.1780(4) 0.053(2) Uani 1 1 d .
H3 H 0.7122 -0.2594 0.1796 0.064 Uiso 1 1 calc R
C4 C 0.6133(4) -0.3580(10) 0.1431(4) 0.0404(19) Uani 1 1 d .
C5 C 0.4373(4) 0.0863(10) 0.0718(4) 0.0429(19) Uani 1 1 d .
H5A H 0.4865 0.0583 0.0865 0.051 Uiso 1 1 calc R
H5B H 0.4103 -0.0084 0.0567 0.051 Uiso 1 1 calc R
C6 C 0.3251(4) 0.2406(9) 0.0908(4) 0.0371(18) Uani 1 1 d .
H6A H 0.2937 0.1522 0.0761 0.045 Uiso 1 1 calc R
H6B H 0.3077 0.3025 0.1170 0.045 Uiso 1 1 calc R
C7 C 0.3502(4) 0.2463(11) -0.0017(3) 0.043(2) Uani 1 1 d .
H7A H 0.3221 0.1516 -0.0131 0.052 Uiso 1 1 calc R
H7B H 0.3422 0.3077 -0.0380 0.052 Uiso 1 1 calc R
C8 C 0.4664(4) 0.3433(11) 0.0445(4) 0.047(2) Uani 1 1 d .
H8A H 0.4640 0.4084 0.0102 0.057 Uiso 1 1 calc R
H8B H 0.5148 0.3113 0.0638 0.057 Uiso 1 1 calc R
C9 C 0.4611(4) 0.3545(10) 0.1452(3) 0.0405(19) Uani 1 1 d .
H9A H 0.4479 0.4191 0.1733 0.049 Uiso 1 1 calc R
H9B H 0.5110 0.3345 0.1626 0.049 Uiso 1 1 calc R
C10 C 0.3712(4) 0.4763(10) 0.0604(4) 0.0426(19) Uani 1 1 d .
H10A H 0.3644 0.5455 0.0263 0.051 Uiso 1 1 calc R
H10B H 0.3566 0.5330 0.0895 0.051 Uiso 1 1 calc R
C90 C 0.7118(5) 0.2274(13) 0.1212(6) 0.075(3) Uani 1 1 d .
H90 H 0.6953 0.3036 0.1442 0.090 Uiso 1 1 calc R
Cl2 Cl 0.7523(2) 0.3288(6) 0.0781(3) 0.153(2) Uani 1 1 d .
Cl3 Cl 0.77296(15) 0.1027(5) 0.17167(14) 0.0828(9) Uani 1 1 d .
Cl4 Cl 0.64078(16) 0.1211(5) 0.07509(17) 0.0965(11) Uani 1 1 d .

loop_
_atom_site_aniso_label
_atom_site_aniso_U_11
_atom_site_aniso_U_22
_atom_site_aniso_U_33
_atom_site_aniso_U_23
_atom_site_aniso_U_13
_atom_site_aniso_U_12
Pd1 0.0258(3) 0.0276(3) 0.0362(3) 0.0004(2) 0.0095(2) 0.0031(2)
Cl1 0.0403(10) 0.0421(11) 0.0501(12) -0.0058(9) 0.0137(9) 0.0110(9)
O1 0.054(4) 0.061(4) 0.074(5) -0.013(4) 0.031(4) 0.010(3)
P1 0.0286(9) 0.0289(10) 0.0406(11) -0.0005(8) 0.0093(8) 0.0013(8)
S1 0.0294(9) 0.0302(10) 0.0538(12) -0.0063(9) 0.0154(9) 0.0004(8)
N1 0.034(3) 0.032(4) 0.057(4) 0.005(3) 0.012(3) 0.002(3)
N2 0.034(3) 0.037(4) 0.040(4) 0.007(3) 0.008(3) 0.005(3)
N3 0.050(4) 0.047(4) 0.046(4) -0.002(3) 0.021(3) -0.001(3)
N4 0.033(3) 0.034(3) 0.036(4) 0.000(3) 0.014(3) 0.004(3)
N5 0.041(4) 0.035(4) 0.047(4) -0.008(3) 0.022(3) -0.007(3)
C1 0.028(4) 0.024(4) 0.043(4) 0.004(3) 0.015(3) 0.000(3)
C2 0.034(4) 0.041(5) 0.063(6) -0.006(4) 0.024(4) -0.010(4)
C3 0.036(4) 0.060(6) 0.071(7) -0.006(5) 0.029(4) 0.002(4)
C4 0.047(5) 0.040(5) 0.037(5) 0.006(4) 0.018(4) 0.005(4)
C5 0.036(4) 0.041(5) 0.053(5) -0.001(4) 0.017(4) 0.000(4)
C6 0.023(3) 0.036(4) 0.048(5) 0.003(4) 0.007(3) -0.001(3)
C7 0.041(4) 0.054(5) 0.025(4) 0.006(4) -0.002(3) -0.004(4)
C8 0.038(4) 0.056(6) 0.050(5) 0.004(4) 0.020(4) 0.001(4)
C9 0.043(4) 0.044(5) 0.028(4) 0.001(3) 0.004(3) -0.005(4)
C10 0.035(4) 0.040(4) 0.048(5) 0.002(4) 0.009(4) 0.002(4)
C90 0.056(6) 0.054(6) 0.126(10) -0.023(7) 0.046(7) 0.002(5)
Cl2 0.086(3) 0.124(4) 0.253(6) 0.108(4) 0.065(3) 0.032(2)
Cl3 0.0629(17) 0.109(3) 0.077(2) -0.0015(18) 0.0249(15) 0.0001(17)
Cl4 0.0637(18) 0.098(2) 0.110(3) -0.040(2) 0.0079(17) 0.0034(17)

loop_
_atom_type_symbol
_atom_type_description
_atom_type_scat_dispersion_real
_atom_type_scat_dispersion_imag
_atom_type_scat_source
C C 0.0033 0.0016 'International Tables Vol C Tables 4.2.6.8 and 6.1.1.4'
H H 0.0000 0.0000 'International Tables Vol C Tables 4.2.6.8 and 6.1.1.4'
N N 0.0061 0.0033 'International Tables Vol C Tables 4.2.6.8 and 6.1.1.4'
P P 0.1023 0.0942 'International Tables Vol C Tables 4.2.6.8 and 6.1.1.4'
S S 0.1246 0.1234 'International Tables Vol C Tables 4.2.6.8 and 6.1.1.4'
Pd Pd -0.9988 1.0072 'International Tables Vol C Tables 4.2.6.8 and 6.1.1.4'
Cl Cl 0.1484 0.1585 'International Tables Vol C Tables 4.2.6.8 and 6.1.1.4'
O O 0.0106 0.0060 'International Tables Vol C Tables 4.2.6.8 and 6.1.1.4'

loop_
_geom_angle_atom_site_label_1
_geom_angle_atom_site_label_2
_geom_angle_atom_site_label_3
_geom_angle
_geom_angle_site_symmetry_1
_geom_angle_site_symmetry_3
N5 Pd1 P1 173.79(19) 2_655 .
N5 Pd1 S1 89.07(19) 2_655 .
P1 Pd1 S1 91.49(8) . .
N5 Pd1 Cl1 91.72(19) 2_655 .
P1 Pd1 Cl1 86.48(8) . .
S1 Pd1 Cl1 168.22(7) . .
N5 Pd1 Pd1 83.67(18) 2_655 2_655
P1 Pd1 Pd1 102.53(6) . 2_655
S1 Pd1 Pd1 84.19(5) . 2_655
Cl1 Pd1 Pd1 107.58(6) . 2_655
C9 P1 C5 99.5(4) . .
C9 P1 C6 98.6(4) . .
C5 P1 C6 99.1(4) . .
C9 P1 Pd1 118.0(3) . .
C5 P1 Pd1 122.0(3) . .
C6 P1 Pd1 115.4(3) . .
C1 S1 Pd1 111.2(3) . .
C10 N1 C9 111.3(7) . .
C10 N1 C8 108.1(7) . .
C9 N1 C8 109.9(7) . .
C6 N2 C7 110.9(6) . .
C6 N2 C10 111.1(6) . .
C7 N2 C10 108.7(6) . .
C7 N3 C8 108.8(7) . .
C7 N3 C5 111.4(6) . .
C8 N3 C5 109.4(7) . .
C1 N4 C4 123.6(7) . .
C1 N5 C2 116.1(7) . .
C1 N5 Pd1 126.2(5) . 2_655
C2 N5 Pd1 115.6(5) . 2_655
N5 C1 N4 122.0(6) . .
N5 C1 S1 125.1(6) . .
N4 C1 S1 112.9(5) . .
C3 C2 N5 125.9(8) . .
C2 C3 C4 118.7(8) . .
O1 C4 N4 118.2(8) . .
O1 C4 C3 128.4(8) . .
N4 C4 C3 113.3(7) . .
N3 C5 P1 111.3(6) . .
N2 C6 P1 111.3(5) . .
N3 C7 N2 115.3(6) . .
N3 C8 N1 115.4(7) . .
N1 C9 P1 111.6(5) . .
N1 C10 N2 114.6(7) . .
Cl4 C90 Cl2 110.5(8) . .
Cl4 C90 Cl3 110.6(6) . .
Cl2 C90 Cl3 109.3(6) . .

loop_
_geom_bond_atom_site_label_1
_geom_bond_atom_site_label_2
_geom_bond_distance
_geom_bond_site_symmetry_2
Pd1 N5 2.141(7) 2_655
Pd1 P1 2.223(2) .
Pd1 S1 2.304(2) .
Pd1 Cl1 2.341(2) .
Pd1 Pd1 3.0269(14) 2_655
O1 C4 1.242(10) .
P1 C9 1.835(8) .
P1 C5 1.841(9) .
P1 C6 1.844(7) .
S1 C1 1.742(7) .
N1 C10 1.461(10) .
N1 C9 1.479(10) .
N1 C8 1.487(11) .
N2 C6 1.466(10) .
N2 C7 1.469(11) .
N2 C10 1.479(10) .
N3 C7 1.452(11) .
N3 C8 1.476(11) .
N3 C5 1.480(11) .
N4 C1 1.367(9) .
N4 C4 1.397(10) .
N5 C1 1.302(9) .
N5 C2 1.376(10) .
N5 Pd1 2.141(7) 2_655
C2 C3 1.329(12) .
C3 C4 1.437(12) .
C90 Cl4 1.732(12) .
C90 Cl2 1.748(13) .
C90 Cl3 1.750(13) .
